data_4088799
loop_
_publ_author_name
'Maya, Rosa A.'
'Maity, Ayan'
'Teets, Thomas S.'

_publ_section_title
;
 Fluorination of Cyclometalated Iridium \b-Ketoiminate and \b-Diketiminate
 Complexes: Extreme Redox Tuning and Ligand-Centered Excited States
;
_journal_issue 17
_journal_name_full Organometallics
_journal_page_first 2890
_journal_paper_doi 10.1021/acs.organomet.6b00453
_journal_volume 35
_journal_year 2016
_chemical_formula_sum 'C47 H23 F18 Ir N4 S2'
_chemical_formula_weight 1242.01
_space_group_crystal_system monoclinic
_space_group_IT_number 14
_space_group_name_Hall '-P 2yn'
_space_group_name_H-M_alt 'P 1 21/n 1'
_atom_sites_solution_hydrogens geom
_audit_creation_method SHELXL-2014/7
_cell_angle_alpha 90
_cell_angle_beta 98.890(5)
_cell_angle_gamma 90
_cell_formula_units_Z 4
_cell_length_a 13.183(5)
_cell_length_b 24.520(9)
_cell_length_c 13.463(5)
_cell_measurement_reflns_used 9814
_cell_measurement_temperature 123(2)
_cell_measurement_theta_max 29.25
_cell_measurement_theta_min 2.26
_cell_volume 4300(3)
_computing_cell_refinement 'Bruker SAINT'
_computing_data_collection 'Bruker APEX2'
_computing_data_reduction 'Bruker SAINT'
_computing_molecular_graphics 'Bruker SHELXTL'
_computing_publication_material 'Bruker SHELXTL'
_computing_structure_refinement 'SHELXL-2014/7 (Sheldrick, 2014)'
_computing_structure_solution 'SHELXS-97 (Sheldrick 2008)'
_diffrn_ambient_temperature 123(2)
_diffrn_measured_fraction_theta_full 0.998
_diffrn_measured_fraction_theta_max 0.982
_diffrn_measurement_device_type 'Bruker APEX-II CCD'
_diffrn_measurement_method '\f and \w scans'
_diffrn_radiation_type MoK\a
_diffrn_radiation_wavelength 0.71073
_diffrn_reflns_av_R_equivalents 0.0239
_diffrn_reflns_av_unetI/netI 0.0250
_diffrn_reflns_Laue_measured_fraction_full 0.998
_diffrn_reflns_Laue_measured_fraction_max 0.982
_diffrn_reflns_limit_h_max 17
_diffrn_reflns_limit_h_min -17
_diffrn_reflns_limit_k_max 23
_diffrn_reflns_limit_k_min -32
_diffrn_reflns_limit_l_max 17
_diffrn_reflns_limit_l_min -16
_diffrn_reflns_number 27577
_diffrn_reflns_point_group_measured_fraction_full 0.998
_diffrn_reflns_point_group_measured_fraction_max 0.982
_diffrn_reflns_theta_full 25.242
_diffrn_reflns_theta_max 28.281
_diffrn_reflns_theta_min 1.661
_exptl_absorpt_coefficient_mu 3.323
_exptl_absorpt_correction_T_max 0.7459
_exptl_absorpt_correction_T_min 0.6169
_exptl_absorpt_correction_type multi-scan
_exptl_absorpt_process_details sadabs
_exptl_crystal_colour orange
_exptl_crystal_density_diffrn 1.919
_exptl_crystal_description block
_exptl_crystal_F_000 2416
_exptl_crystal_size_max 0.500
_exptl_crystal_size_mid 0.490
_exptl_crystal_size_min 0.350
_refine_diff_density_max 1.050
_refine_diff_density_min -0.812
_refine_diff_density_rms 0.082
_refine_ls_extinction_method none
_refine_ls_goodness_of_fit_ref 1.063
_refine_ls_hydrogen_treatment constr
_refine_ls_matrix_type full
_refine_ls_number_parameters 677
_refine_ls_number_reflns 10474
_refine_ls_number_restraints 178
_refine_ls_restrained_S_all 1.145
_refine_ls_R_factor_all 0.0210
_refine_ls_R_factor_gt 0.0200
_refine_ls_shift/su_max 0.011
_refine_ls_shift/su_mean 0.000
_refine_ls_structure_factor_coef Fsqd
_refine_ls_weighting_details 'w=1/[\s^2^(Fo^2^)+(0.0136P)^2^+5.6890P] where P=(Fo^2^+2Fc^2^)/3'
_refine_ls_weighting_scheme calc
_refine_ls_wR_factor_gt 0.0478
_refine_ls_wR_factor_ref 0.0482
_reflns_Friedel_coverage 0.000
_reflns_number_gt 10073
_reflns_number_total 10474
_reflns_threshold_expression 'I > 2\s(I)'
_cod_data_source_file om6b00453_si_002.cif
_cod_data_source_block 10
_cod_original_sg_symbol_H-M 'P 21/n'
_cod_database_code 4088799
_shelx_shelxl_version_number 2014/7
_shelx_space_group_comment
; 
The symmetry employed for this shelxl refinement is uniquely defined 
by the following loop, which should always be used as a source of 
symmetry information in preference to the above space-group names. 
They are only intended as comments. 
;
_shelx_estimated_absorpt_t_min 0.287
_shelx_estimated_absorpt_t_max 0.389

loop_
_space_group_symop_operation_xyz
'x, y, z'
'-x+1/2, y+1/2, -z+1/2'
'-x, -y, -z'
'x-1/2, -y-1/2, z-1/2'

loop_
_atom_site_label
_atom_site_type_symbol
_atom_site_fract_x
_atom_site_fract_y
_atom_site_fract_z
_atom_site_U_iso_or_equiv
_atom_site_adp_type
_atom_site_occupancy
_atom_site_site_symmetry_order
_atom_site_calc_flag
_atom_site_refinement_flags_posn
_atom_site_refinement_flags_adp
_atom_site_refinement_flags_occupancy
_atom_site_disorder_assembly
_atom_site_disorder_group
Ir1 Ir 0.67703(2) 0.09897(2) 0.75777(2) 0.00969(3) Uani 1 1 d . . . . .
S1 S 0.50011(4) 0.07317(2) 1.01425(4) 0.01767(10) Uani 1 1 d . . . . .
S2 S 0.66435(4) 0.05959(2) 0.42947(4) 0.01917(10) Uani 1 1 d . . . . .
C1 C 1.02735(17) 0.09769(8) 0.79333(18) 0.0187(4) Uani 1 1 d . . . . .
C2 C 0.91540(15) 0.11531(8) 0.79492(15) 0.0130(4) Uani 1 1 d . . . . .
C3 C 0.90429(15) 0.17105(8) 0.81374(16) 0.0155(4) Uani 1 1 d . . . . .
H3 H 0.9653 0.1922 0.8191 0.019 Uiso 1 1 calc R U . . .
C4 C 0.81500(15) 0.19959(8) 0.82574(15) 0.0141(4) Uani 1 1 d . . . . .
C5 C 0.83588(17) 0.25894(9) 0.86132(19) 0.0224(5) Uani 1 1 d . . . . .
C10 C 0.53736(16) 0.08907(8) 0.90033(15) 0.0143(4) Uani 1 1 d . . . . .
C11 C 0.52434(15) 0.11432(8) 0.72887(15) 0.0123(4) Uani 1 1 d . . . . .
C12 C 0.46495(16) 0.13137(8) 0.63848(15) 0.0153(4) Uani 1 1 d . . . . .
H12 H 0.4976 0.1389 0.5818 0.018 Uiso 1 1 calc R U . . .
C13 C 0.35913(16) 0.13737(9) 0.63067(16) 0.0186(4) Uani 1 1 d . . . . .
H13 H 0.3209 0.1490 0.5687 0.022 Uiso 1 1 calc R U . . .
C14 C 0.30786(17) 0.12666(10) 0.71183(18) 0.0222(4) Uani 1 1 d . . . . .
H14 H 0.2355 0.1308 0.7051 0.027 Uiso 1 1 calc R U . . .
C15 C 0.36367(17) 0.11003(9) 0.80209(17) 0.0200(4) Uani 1 1 d . . . . .
H15 H 0.3302 0.1025 0.8582 0.024 Uiso 1 1 calc R U . . .
C16 C 0.47041(16) 0.10439(8) 0.80979(16) 0.0143(4) Uani 1 1 d . . . . .
C21 C 0.62803(16) 0.06272(8) 1.06588(16) 0.0160(4) Uani 1 1 d . . . . .
C22 C 0.66773(18) 0.04532(9) 1.16267(16) 0.0201(4) Uani 1 1 d . . . . .
H22 H 0.6237 0.0360 1.2096 0.024 Uiso 1 1 calc R U . . .
C23 C 0.77352(18) 0.04201(9) 1.18832(16) 0.0211(4) Uani 1 1 d . . . . .
H23 H 0.8025 0.0297 1.2534 0.025 Uiso 1 1 calc R U . . .
C24 C 0.83817(17) 0.05666(9) 1.11946(16) 0.0185(4) Uani 1 1 d . . . . .
H24 H 0.9104 0.0554 1.1396 0.022 Uiso 1 1 calc R U . . .
C25 C 0.79901(16) 0.07299(8) 1.02234(15) 0.0152(4) Uani 1 1 d . . . . .
H25 H 0.8435 0.0831 0.9763 0.018 Uiso 1 1 calc R U . . .
C26 C 0.69229(16) 0.07423(8) 0.99406(15) 0.0133(4) Uani 1 1 d . . . . .
C30 C 0.66614(15) 0.05675(8) 0.55736(15) 0.0143(4) Uani 1 1 d . . . . .
C31 C 0.63690(15) 0.02147(8) 0.71523(15) 0.0134(4) Uani 1 1 d . . . . .
C32 C 0.60982(16) -0.02198(8) 0.77366(16) 0.0170(4) Uani 1 1 d . . . . .
H32 H 0.6054 -0.0160 0.8426 0.020 Uiso 1 1 calc R U . . .
C33 C 0.58916(17) -0.07404(9) 0.73238(18) 0.0201(4) Uani 1 1 d . . . . .
H33 H 0.5721 -0.1029 0.7740 0.024 Uiso 1 1 calc R U . . .
C34 C 0.59332(17) -0.08408(9) 0.63144(18) 0.0215(4) Uani 1 1 d . . . . .
H34 H 0.5793 -0.1195 0.6043 0.026 Uiso 1 1 calc R U . . .
C35 C 0.61806(16) -0.04195(9) 0.57044(17) 0.0192(4) Uani 1 1 d . . . . .
H35 H 0.6203 -0.0480 0.5011 0.023 Uiso 1 1 calc R U . . .
C36 C 0.63961(15) 0.00973(8) 0.61312(15) 0.0149(4) Uani 1 1 d . . . . .
C41 C 0.68488(16) 0.12969(9) 0.43817(15) 0.0167(4) Uani 1 1 d . . . . .
C42 C 0.68327(17) 0.16718(10) 0.35985(16) 0.0217(4) Uani 1 1 d . . . . .
H42 H 0.6739 0.1555 0.2918 0.026 Uiso 1 1 calc R U . . .
C43 C 0.69579(18) 0.22175(10) 0.38436(17) 0.0229(5) Uani 1 1 d . . . . .
H43 H 0.6931 0.2481 0.3323 0.028 Uiso 1 1 calc R U . . .
C44 C 0.71242(18) 0.23882(9) 0.48476(18) 0.0221(4) Uani 1 1 d . . . . .
H44 H 0.7226 0.2765 0.4997 0.027 Uiso 1 1 calc R U . . .
C45 C 0.71431(16) 0.20169(9) 0.56295(16) 0.0179(4) Uani 1 1 d . . . . .
H45 H 0.7264 0.2135 0.6309 0.021 Uiso 1 1 calc R U . . .
C46 C 0.69804(15) 0.14652(8) 0.53941(15) 0.0142(4) Uani 1 1 d . . . . .
C51 C 0.86408(14) 0.02191(8) 0.76263(15) 0.0128(4) Uani 1 1 d . . . . .
C52 C 0.88481(15) 0.00444(8) 0.66921(15) 0.0147(4) Uani 1 1 d . . . . .
H52 H 0.8915 0.0303 0.6180 0.018 Uiso 1 1 calc R U . . .
C53 C 0.89564(16) -0.05122(8) 0.65137(15) 0.0158(4) Uani 1 1 d . . . . .
C54 C 0.88604(16) -0.08990(8) 0.72480(17) 0.0174(4) Uani 1 1 d . . . . .
H54 H 0.8929 -0.1277 0.7118 0.021 Uiso 1 1 calc R U . . .
C55 C 0.86624(16) -0.07185(8) 0.81769(16) 0.0164(4) Uani 1 1 d . . . . .
C56 C 0.85538(16) -0.01663(8) 0.83706(15) 0.0153(4) Uani 1 1 d . . . . .
H56 H 0.8420 -0.0051 0.9012 0.018 Uiso 1 1 calc R U . . .
C57 C 0.9172(2) -0.06979(9) 0.55046(18) 0.0244(5) Uani 1 1 d . . . . .
C58 C 0.8573(2) -0.11214(9) 0.89984(19) 0.0248(5) Uani 1 1 d . . . . .
C61 C 0.63774(15) 0.21204(8) 0.83938(15) 0.0132(4) Uani 1 1 d . . . . .
C62 C 0.56507(15) 0.23748(8) 0.76788(16) 0.0148(4) Uani 1 1 d . . . . .
H62 H 0.5711 0.2356 0.6986 0.018 Uiso 1 1 calc R U . . .
C63 C 0.48374(16) 0.26565(8) 0.79861(17) 0.0174(4) Uani 1 1 d . . . . .
C64 C 0.47193(17) 0.26805(9) 0.89932(18) 0.0211(4) Uani 1 1 d . . . . .
H64 H 0.4160 0.2873 0.9197 0.025 Uiso 1 1 calc R U . . .
C65 C 0.54357(17) 0.24178(9) 0.96942(17) 0.0209(4) Uani 1 1 d D U . . .
C66 C 0.62659(16) 0.21397(9) 0.94039(16) 0.0176(4) Uani 1 1 d . . . . .
H66 H 0.6753 0.1964 0.9894 0.021 Uiso 1 1 calc R U . . .
C67 C 0.40708(17) 0.29435(10) 0.72183(19) 0.0243(5) Uani 1 1 d . . . . .
C68 C 0.5336(2) 0.24406(12) 1.07942(19) 0.0353(5) Uani 1 1 d D U . . .
N1 N 0.63825(13) 0.08730(7) 0.89951(13) 0.0128(3) Uani 1 1 d . . . . .
N2 N 0.68773(13) 0.10365(7) 0.60607(13) 0.0127(3) Uani 1 1 d . . . . .
N3 N 0.84139(13) 0.07814(7) 0.78086(12) 0.0119(3) Uani 1 1 d . . . . .
N4 N 0.71974(13) 0.18143(6) 0.80762(12) 0.0118(3) Uani 1 1 d . . . . .
F1 F 1.05338(10) 0.05363(6) 0.84989(13) 0.0316(3) Uani 1 1 d . . . . .
F2 F 1.09592(9) 0.13654(5) 0.82706(10) 0.0218(3) Uani 1 1 d . . . . .
F3 F 1.04312(11) 0.08582(7) 0.69967(12) 0.0354(4) Uani 1 1 d . . . . .
F4 F 0.82893(16) 0.26465(7) 0.95816(14) 0.0490(5) Uani 1 1 d . . . . .
F5 F 0.76978(12) 0.29411(6) 0.81172(16) 0.0441(5) Uani 1 1 d . . . . .
F6 F 0.92916(11) 0.27653(6) 0.84980(15) 0.0394(4) Uani 1 1 d . . . . .
F51 F 1.01753(14) -0.07221(9) 0.54653(14) 0.0524(5) Uani 1 1 d . . . . .
F52 F 0.87559(18) -0.03731(7) 0.47629(12) 0.0525(5) Uani 1 1 d . . . . .
F53 F 0.88078(15) -0.11996(7) 0.52710(13) 0.0435(4) Uani 1 1 d . . . . .
F54 F 0.83542(16) -0.16237(6) 0.86477(13) 0.0458(5) Uani 1 1 d . . . . .
F55 F 0.94525(13) -0.11615(7) 0.96487(12) 0.0367(4) Uani 1 1 d . . . . .
F56 F 0.78470(13) -0.09784(6) 0.95478(13) 0.0370(4) Uani 1 1 d . . . . .
F61 F 0.44309(12) 0.30362(8) 0.63612(13) 0.0436(4) Uani 1 1 d . . . . .
F62 F 0.38074(13) 0.34300(6) 0.75619(14) 0.0399(4) Uani 1 1 d . . . . .
F63 F 0.31937(11) 0.26634(6) 0.69784(12) 0.0315(3) Uani 1 1 d . . . . .
F64 F 0.4452(4) 0.2136(3) 1.0917(4) 0.0516(12) Uani 0.397(4) 1 d D U P A 1
F65 F 0.4983(6) 0.2921(2) 1.1025(4) 0.0626(13) Uani 0.397(4) 1 d D U P A 1
F66 F 0.6032(5) 0.2210(4) 1.1388(5) 0.0716(15) Uani 0.397(4) 1 d D U P A 1
F64A F 0.4449(3) 0.2535(3) 1.0994(3) 0.0874(13) Uani 0.603(4) 1 d D U P A 2
F65A F 0.5997(4) 0.28170(15) 1.1284(2) 0.0643(10) Uani 0.603(4) 1 d D U P A 2
F66A F 0.5706(4) 0.19843(14) 1.1293(3) 0.0526(9) Uani 0.603(4) 1 d D U P A 2

loop_
_atom_site_aniso_label
_atom_site_aniso_U_11
_atom_site_aniso_U_22
_atom_site_aniso_U_33
_atom_site_aniso_U_23
_atom_site_aniso_U_13
_atom_site_aniso_U_12
Ir1 0.01128(4) 0.00895(4) 0.00933(4) -0.00029(2) 0.00317(3) -0.00051(2)
S1 0.0167(2) 0.0236(3) 0.0141(2) 0.00392(19) 0.00642(18) -0.00116(19)
S2 0.0260(3) 0.0205(3) 0.0111(2) -0.00316(18) 0.00292(19) -0.0012(2)
C1 0.0147(10) 0.0175(10) 0.0251(11) -0.0048(8) 0.0068(8) -0.0003(7)
C2 0.0131(9) 0.0144(9) 0.0125(9) 0.0001(7) 0.0051(7) 0.0003(7)
C3 0.0142(9) 0.0131(9) 0.0196(10) -0.0016(7) 0.0042(7) -0.0013(7)
C4 0.0165(9) 0.0106(9) 0.0155(9) -0.0016(7) 0.0032(7) -0.0011(7)
C5 0.0185(10) 0.0144(10) 0.0338(13) -0.0071(9) 0.0025(9) -0.0004(8)
C10 0.0175(9) 0.0132(9) 0.0138(9) 0.0004(7) 0.0073(7) -0.0012(7)
C11 0.0131(9) 0.0101(8) 0.0139(9) -0.0003(7) 0.0029(7) -0.0014(7)
C12 0.0166(9) 0.0155(9) 0.0140(9) 0.0005(7) 0.0032(7) -0.0015(7)
C13 0.0163(10) 0.0202(10) 0.0181(10) 0.0022(8) -0.0016(8) -0.0002(8)
C14 0.0134(10) 0.0277(12) 0.0255(11) 0.0045(9) 0.0032(8) -0.0001(8)
C15 0.0164(10) 0.0241(11) 0.0202(11) 0.0050(8) 0.0055(8) -0.0008(8)
C16 0.0140(9) 0.0149(9) 0.0145(9) 0.0007(7) 0.0038(7) -0.0007(7)
C21 0.0177(10) 0.0151(9) 0.0159(10) 0.0000(7) 0.0045(8) -0.0005(7)
C22 0.0253(11) 0.0231(11) 0.0130(10) 0.0013(8) 0.0061(8) -0.0008(9)
C23 0.0285(11) 0.0212(11) 0.0125(10) 0.0020(8) 0.0001(8) 0.0029(9)
C24 0.0201(10) 0.0179(10) 0.0165(10) -0.0023(8) -0.0001(8) 0.0033(8)
C25 0.0173(9) 0.0128(9) 0.0161(10) -0.0017(7) 0.0046(7) 0.0002(7)
C26 0.0194(9) 0.0093(8) 0.0116(9) -0.0009(7) 0.0034(7) -0.0003(7)
C30 0.0139(9) 0.0169(10) 0.0122(9) -0.0025(7) 0.0026(7) 0.0013(7)
C31 0.0108(8) 0.0119(9) 0.0173(10) -0.0002(7) 0.0014(7) 0.0008(7)
C32 0.0179(10) 0.0154(10) 0.0181(10) -0.0001(8) 0.0043(8) -0.0026(8)
C33 0.0185(10) 0.0133(10) 0.0281(12) 0.0023(8) 0.0019(8) -0.0027(8)
C34 0.0211(10) 0.0118(9) 0.0305(12) -0.0032(8) 0.0000(9) -0.0014(8)
C35 0.0193(10) 0.0181(10) 0.0196(10) -0.0055(8) 0.0007(8) -0.0008(8)
C36 0.0147(9) 0.0129(9) 0.0168(10) -0.0016(7) 0.0019(7) -0.0007(7)
C41 0.0168(9) 0.0198(10) 0.0138(9) 0.0011(8) 0.0034(7) 0.0016(8)
C42 0.0236(11) 0.0288(12) 0.0137(10) 0.0036(8) 0.0055(8) 0.0029(9)
C43 0.0252(11) 0.0250(11) 0.0204(11) 0.0091(9) 0.0089(9) 0.0052(9)
C44 0.0277(11) 0.0175(10) 0.0237(11) 0.0034(8) 0.0118(9) 0.0020(8)
C45 0.0218(10) 0.0176(10) 0.0159(10) 0.0002(8) 0.0085(8) 0.0001(8)
C46 0.0134(9) 0.0177(10) 0.0124(9) 0.0026(7) 0.0050(7) 0.0013(7)
C51 0.0103(8) 0.0117(9) 0.0169(9) -0.0007(7) 0.0040(7) 0.0012(7)
C52 0.0156(9) 0.0138(9) 0.0153(9) 0.0000(7) 0.0037(7) 0.0008(7)
C53 0.0167(9) 0.0154(10) 0.0154(9) -0.0032(7) 0.0027(7) 0.0010(7)
C54 0.0178(10) 0.0111(9) 0.0231(11) -0.0016(8) 0.0026(8) 0.0013(7)
C55 0.0165(9) 0.0140(9) 0.0188(10) 0.0024(7) 0.0030(8) 0.0006(7)
C56 0.0171(9) 0.0140(9) 0.0157(9) -0.0005(7) 0.0053(7) 0.0005(7)
C57 0.0334(13) 0.0192(11) 0.0219(11) -0.0063(9) 0.0080(9) 0.0021(9)
C58 0.0346(13) 0.0151(10) 0.0262(12) 0.0029(9) 0.0094(10) 0.0004(9)
C61 0.0146(9) 0.0088(8) 0.0170(10) -0.0029(7) 0.0047(7) 0.0003(7)
C62 0.0167(9) 0.0115(9) 0.0164(9) 0.0006(7) 0.0034(7) -0.0006(7)
C63 0.0151(9) 0.0142(9) 0.0231(11) 0.0027(8) 0.0035(8) 0.0007(7)
C64 0.0173(10) 0.0203(10) 0.0271(12) -0.0028(9) 0.0080(8) 0.0039(8)
C65 0.0211(10) 0.0243(11) 0.0181(7) -0.0059(7) 0.0060(7) 0.0016(8)
C66 0.0188(10) 0.0182(10) 0.0157(10) -0.0019(8) 0.0022(8) 0.0022(8)
C67 0.0173(10) 0.0263(12) 0.0306(12) 0.0091(9) 0.0076(9) 0.0062(9)
C68 0.0384(11) 0.0491(12) 0.0200(9) -0.0075(8) 0.0100(8) 0.0089(9)
N1 0.0150(8) 0.0116(7) 0.0121(8) 0.0010(6) 0.0033(6) -0.0004(6)
N2 0.0141(8) 0.0131(8) 0.0114(8) -0.0004(6) 0.0041(6) -0.0002(6)
N3 0.0139(8) 0.0099(7) 0.0125(8) 0.0001(6) 0.0044(6) 0.0007(6)
N4 0.0147(8) 0.0090(7) 0.0123(8) -0.0016(6) 0.0036(6) -0.0001(6)
F1 0.0176(6) 0.0172(7) 0.0572(10) 0.0027(6) -0.0030(6) 0.0042(5)
F2 0.0135(6) 0.0201(6) 0.0324(7) -0.0056(5) 0.0052(5) -0.0030(5)
F3 0.0231(7) 0.0507(9) 0.0362(9) -0.0242(7) 0.0166(6) -0.0086(7)
F4 0.0722(13) 0.0361(9) 0.0408(10) -0.0260(8) 0.0154(9) -0.0166(9)
F5 0.0270(8) 0.0117(7) 0.0882(14) 0.0045(7) -0.0078(8) -0.0002(6)
F6 0.0206(7) 0.0160(7) 0.0832(13) -0.0135(7) 0.0131(8) -0.0064(6)
F51 0.0376(9) 0.0833(14) 0.0422(10) -0.0239(10) 0.0245(8) -0.0022(9)
F52 0.1028(16) 0.0380(9) 0.0173(8) -0.0007(7) 0.0107(9) 0.0293(10)
F53 0.0726(12) 0.0267(8) 0.0335(9) -0.0178(7) 0.0157(8) -0.0099(8)
F54 0.0844(14) 0.0149(7) 0.0407(9) 0.0039(6) 0.0174(9) -0.0117(8)
F55 0.0424(9) 0.0405(9) 0.0267(8) 0.0145(7) 0.0040(7) 0.0124(7)
F56 0.0402(9) 0.0354(9) 0.0409(9) 0.0169(7) 0.0236(8) 0.0055(7)
F61 0.0297(8) 0.0668(12) 0.0366(9) 0.0322(8) 0.0128(7) 0.0171(8)
F62 0.0363(9) 0.0236(8) 0.0585(11) 0.0082(7) 0.0031(8) 0.0133(6)
F63 0.0191(7) 0.0401(9) 0.0333(8) 0.0055(7) -0.0025(6) -0.0001(6)
F64 0.065(2) 0.068(3) 0.027(2) 0.001(2) 0.0254(17) -0.011(2)
F65 0.116(4) 0.0476(17) 0.034(2) -0.0148(17) 0.042(2) 0.0085(17)
F66 0.065(2) 0.127(4) 0.0200(15) -0.002(3) -0.003(2) 0.033(2)
F64A 0.0533(14) 0.180(4) 0.0340(16) -0.006(3) 0.0232(14) 0.0399(18)
F65A 0.117(2) 0.0568(16) 0.0171(12) -0.0106(12) 0.0045(15) -0.0271(18)
F66A 0.096(3) 0.0443(13) 0.0202(13) 0.0014(12) 0.0182(17) 0.0055(14)

loop_
_atom_type_symbol
_atom_type_description
_atom_type_scat_dispersion_real
_atom_type_scat_dispersion_imag
_atom_type_scat_source
C C 0.0033 0.0016 'International Tables Vol C Tables 4.2.6.8 and 6.1.1.4'
H H 0.0000 0.0000 'International Tables Vol C Tables 4.2.6.8 and 6.1.1.4'
N N 0.0061 0.0033 'International Tables Vol C Tables 4.2.6.8 and 6.1.1.4'
F F 0.0171 0.0103 'International Tables Vol C Tables 4.2.6.8 and 6.1.1.4'
S S 0.1246 0.1234 'International Tables Vol C Tables 4.2.6.8 and 6.1.1.4'
Ir Ir -1.4442 7.9887 'International Tables Vol C Tables 4.2.6.8 and 6.1.1.4'

loop_
_geom_angle_atom_site_label_1
_geom_angle_atom_site_label_2
_geom_angle_atom_site_label_3
_geom_angle
C11 Ir1 C31 84.95(8)
C11 Ir1 N1 79.81(7)
C31 Ir1 N1 92.29(7)
C11 Ir1 N2 90.99(7)
C31 Ir1 N2 80.12(7)
N1 Ir1 N2 168.61(7)
C11 Ir1 N4 95.09(7)
C31 Ir1 N4 178.43(7)
N1 Ir1 N4 86.17(6)
N2 Ir1 N4 101.46(6)
C11 Ir1 N3 176.09(7)
C31 Ir1 N3 91.75(7)
N1 Ir1 N3 102.46(6)
N2 Ir1 N3 86.36(6)
N4 Ir1 N3 88.27(6)
C10 S1 C21 89.83(10)
C30 S2 C41 89.70(10)
F1 C1 F3 107.26(18)
F1 C1 F2 106.30(18)
F3 C1 F2 106.13(17)
F1 C1 C2 112.40(17)
F3 C1 C2 111.21(19)
F2 C1 C2 113.12(17)
N3 C2 C3 126.89(18)
N3 C2 C1 119.35(18)
C3 C2 C1 113.75(17)
C4 C3 C2 128.41(19)
N4 C4 C3 127.11(18)
N4 C4 C5 119.65(18)
C3 C4 C5 113.22(18)
F4 C5 F5 106.6(2)
F4 C5 F6 106.5(2)
F5 C5 F6 106.0(2)
F4 C5 C4 111.59(19)
F5 C5 C4 112.58(19)
F6 C5 C4 113.08(18)
N1 C10 C16 118.91(18)
N1 C10 S1 114.93(16)
C16 C10 S1 126.15(16)
C12 C11 C16 116.11(18)
C12 C11 Ir1 128.75(15)
C16 C11 Ir1 115.09(14)
C13 C12 C11 121.02(19)
C12 C13 C14 121.5(2)
C15 C14 C13 119.2(2)
C14 C15 C16 119.1(2)
C15 C16 C11 123.08(19)
C15 C16 C10 124.42(19)
C11 C16 C10 112.49(18)
C22 C21 C26 121.6(2)
C22 C21 S1 128.24(17)
C26 C21 S1 110.16(16)
C23 C22 C21 117.9(2)
C22 C23 C24 120.8(2)
C25 C24 C23 121.5(2)
C24 C25 C26 118.31(19)
N1 C26 C25 127.06(18)
N1 C26 C21 113.29(18)
C25 C26 C21 119.64(19)
N2 C30 C36 118.84(18)
N2 C30 S2 115.24(15)
C36 C30 S2 125.76(15)
C32 C31 C36 116.02(18)
C32 C31 Ir1 129.06(15)
C36 C31 Ir1 114.90(14)
C33 C32 C31 121.3(2)
C34 C33 C32 120.9(2)
C35 C34 C33 119.6(2)
C34 C35 C36 118.7(2)
C35 C36 C31 123.35(19)
C35 C36 C30 123.85(19)
C31 C36 C30 112.80(18)
C42 C41 C46 121.5(2)
C42 C41 S2 127.94(17)
C46 C41 S2 110.42(15)
C43 C42 C41 118.0(2)
C42 C43 C44 121.0(2)
C45 C44 C43 121.2(2)
C44 C45 C46 118.6(2)
C45 C46 N2 127.36(18)
C45 C46 C41 119.62(19)
N2 C46 C41 112.95(18)
C56 C51 C52 119.27(18)
C56 C51 N3 118.94(17)
C52 C51 N3 121.50(18)
C51 C52 C53 119.63(19)
C54 C53 C52 121.43(19)
C54 C53 C57 119.18(19)
C52 C53 C57 119.38(19)
C55 C54 C53 118.26(19)
C54 C55 C56 121.22(19)
C54 C55 C58 120.05(19)
C56 C55 C58 118.72(19)
C55 C56 C51 120.18(19)
F52 C57 F51 107.1(2)
F52 C57 F53 106.4(2)
F51 C57 F53 105.7(2)
F52 C57 C53 112.64(19)
F51 C57 C53 112.2(2)
F53 C57 C53 112.32(19)
F54 C58 F56 107.6(2)
F54 C58 F55 106.3(2)
F56 C58 F55 106.1(2)
F54 C58 C55 112.6(2)
F56 C58 C55 112.18(19)
F55 C58 C55 111.7(2)
C66 C61 C62 119.60(18)
C66 C61 N4 120.50(18)
C62 C61 N4 119.79(18)
C63 C62 C61 119.68(19)
C64 C63 C62 121.3(2)
C64 C63 C67 119.08(19)
C62 C63 C67 119.7(2)
C65 C64 C63 118.5(2)
C64 C65 C66 121.2(2)
C64 C65 C68 119.8(2)
C66 C65 C68 119.0(2)
C61 C66 C65 119.8(2)
F61 C67 F63 106.7(2)
F61 C67 F62 107.0(2)
F63 C67 F62 106.17(18)
F61 C67 C63 112.54(18)
F63 C67 C63 112.87(19)
F62 C67 C63 111.1(2)
F66 C68 F65 120.2(5)
F64A C68 F66A 108.6(4)
F64A C68 F65A 108.5(4)
F66A C68 F65A 99.5(3)
F66 C68 F64 102.8(5)
F65 C68 F64 96.7(4)
F66 C68 C65 116.2(4)
F64A C68 C65 116.2(3)
F65 C68 C65 110.6(3)
F66A C68 C65 112.1(3)
F65A C68 C65 110.7(2)
F64 C68 C65 107.1(3)
C10 N1 C26 111.66(17)
C10 N1 Ir1 113.09(14)
C26 N1 Ir1 135.07(14)
C30 N2 C46 111.50(17)
C30 N2 Ir1 113.28(13)
C46 N2 Ir1 134.46(13)
C2 N3 C51 120.95(17)
C2 N3 Ir1 123.16(13)
C51 N3 Ir1 115.09(12)
C4 N4 C61 120.53(16)
C4 N4 Ir1 124.34(13)
C61 N4 Ir1 114.01(12)

loop_
_geom_bond_atom_site_label_1
_geom_bond_atom_site_label_2
_geom_bond_distance
Ir1 C11 2.025(2)
Ir1 C31 2.031(2)
Ir1 N1 2.0702(18)
Ir1 N2 2.0721(19)
Ir1 N4 2.1769(18)
Ir1 N3 2.2008(18)
S1 C10 1.726(2)
S1 C21 1.741(2)
S2 C30 1.720(2)
S2 C41 1.741(2)
C1 F1 1.336(3)
C1 F3 1.341(3)
C1 F2 1.343(2)
C1 C2 1.541(3)
C2 N3 1.327(3)
C2 C3 1.402(3)
C3 C4 1.400(3)
C4 N4 1.319(3)
C4 C5 1.544(3)
C5 F4 1.328(3)
C5 F5 1.330(3)
C5 F6 1.335(3)
C10 N1 1.332(3)
C10 C16 1.440(3)
C11 C12 1.405(3)
C11 C16 1.411(3)
C12 C13 1.390(3)
C13 C14 1.396(3)
C14 C15 1.381(3)
C15 C16 1.402(3)
C21 C22 1.394(3)
C21 C26 1.409(3)
C22 C23 1.386(3)
C23 C24 1.400(3)
C24 C25 1.389(3)
C25 C26 1.400(3)
C26 N1 1.397(3)
C30 N2 1.333(3)
C30 C36 1.448(3)
C31 C32 1.403(3)
C31 C36 1.410(3)
C32 C33 1.402(3)
C33 C34 1.390(3)
C34 C35 1.389(3)
C35 C36 1.402(3)
C41 C42 1.397(3)
C41 C46 1.409(3)
C42 C43 1.382(3)
C43 C44 1.400(3)
C44 C45 1.389(3)
C45 C46 1.398(3)
C46 N2 1.402(3)
C51 C56 1.395(3)
C51 C52 1.395(3)
C51 N3 1.440(2)
C52 C53 1.397(3)
C53 C54 1.390(3)
C53 C57 1.501(3)
C54 C55 1.389(3)
C55 C56 1.391(3)
C55 C58 1.501(3)
C57 F52 1.328(3)
C57 F51 1.333(3)
C57 F53 1.340(3)
C58 F54 1.335(3)
C58 F56 1.343(3)
C58 F55 1.344(3)
C61 C66 1.391(3)
C61 C62 1.396(3)
C61 N4 1.435(2)
C62 C63 1.391(3)
C63 C64 1.390(3)
C63 C67 1.504(3)
C64 C65 1.386(3)
C65 C66 1.396(3)
C65 C68 1.508(3)
C67 F61 1.333(3)
C67 F63 1.341(3)
C67 F62 1.344(3)
C68 F66 1.255(6)
C68 F64A 1.261(4)
C68 F65 1.320(5)
C68 F66A 1.356(4)
C68 F65A 1.367(4)
C68 F64 1.415(5)
